data_4074145
loop_
_publ_author_name
'Ferber, Beno\^it'
'Top, Siden'
'Vessi\`eres, Anne'
'Welter, Richard'
'Jaouen, G\'erard'

_publ_section_title
;
 Synthesis of Optically Pureo-Formylcyclopentadienyl Metal Complexes of
 17\a-Ethynylestradiol. Recognition of the Planar Chirality by the
 Estrogen Receptor
;
_journal_issue 24
_journal_name_full Organometallics
_journal_page_first 5730
_journal_paper_doi 10.1021/om060438t
_journal_volume 25
_journal_year 2006
_chemical_absolute_configuration rm
_chemical_formula_moiety 'C31 H32 Fe O3'
_chemical_formula_sum 'C31 H32 Fe O3'
_chemical_formula_weight 508.42
_chemical_name_systematic
; 
 ? 
;
_space_group_IT_number 19
_symmetry_cell_setting orthorhombic
_symmetry_space_group_name_Hall 'P 2ac 2ab'
_symmetry_space_group_name_H-M 'P 21 21 21'
_atom_sites_solution_hydrogens geom
_atom_sites_solution_primary direct
_atom_sites_solution_secondary difmap
_audit_creation_method SHELXL-97
_cell_angle_alpha 90.00
_cell_angle_beta 90.00
_cell_angle_gamma 90.00
_cell_formula_units_Z 4
_cell_length_a 9.4090(10)
_cell_length_b 13.163(3)
_cell_length_c 20.138(3)
_cell_measurement_reflns_used 16436
_cell_measurement_temperature 173(2)
_cell_measurement_theta_max 30.034
_cell_measurement_theta_min 0.998
_cell_volume 2494.1(7)
_computing_cell_refinement 'Denzo (Nonius B.V., 1998)'
_computing_data_collection 'Collect (Nonius B.V., 1998)'
_computing_data_reduction 'Denzo (Nonius B.V., 1998)'
_computing_molecular_graphics 'PLATON 98 (Spek, 1998)'
_computing_publication_material 'SHELXL-97 (Sheldrick, 1997)'
_computing_structure_refinement 'SHELXL-97 (Sheldrick, 1997)'
_computing_structure_solution 'SHELXS-97 (Sheldrick, 1997)'
_diffrn_ambient_temperature 173(2)
_diffrn_measured_fraction_theta_full 0.999
_diffrn_measured_fraction_theta_max 0.999
_diffrn_measurement_device_type KappaCCD
_diffrn_measurement_method '\p scans'
_diffrn_radiation_monochromator graphite
_diffrn_radiation_source 'fine-focus sealed tube'
_diffrn_radiation_type MoK\a
_diffrn_radiation_wavelength 0.71069
_diffrn_reflns_av_R_equivalents 0.0000
_diffrn_reflns_av_sigmaI/netI 0.1033
_diffrn_reflns_limit_h_max 13
_diffrn_reflns_limit_h_min 0
_diffrn_reflns_limit_k_max 18
_diffrn_reflns_limit_k_min 0
_diffrn_reflns_limit_l_max 28
_diffrn_reflns_limit_l_min -28
_diffrn_reflns_number 7288
_diffrn_reflns_theta_full 30.03
_diffrn_reflns_theta_max 30.03
_diffrn_reflns_theta_min 1.85
_exptl_absorpt_coefficient_mu 0.636
_exptl_absorpt_correction_type none
_exptl_crystal_colour red
_exptl_crystal_density_diffrn 1.354
_exptl_crystal_density_method 'not measured'
_exptl_crystal_description prism
_exptl_crystal_F_000 1072
_exptl_crystal_size_max 0.10
_exptl_crystal_size_mid 0.10
_exptl_crystal_size_min 0.10
_refine_diff_density_max 0.417
_refine_diff_density_min -0.456
_refine_diff_density_rms 0.076
_refine_ls_abs_structure_details 'Flack H D (1983), Acta Cryst. A39, 876-881'
_refine_ls_abs_structure_Flack 0.000(15)
_refine_ls_extinction_method none
_refine_ls_goodness_of_fit_ref 0.941
_refine_ls_hydrogen_treatment constr
_refine_ls_matrix_type full
_refine_ls_number_parameters 316
_refine_ls_number_reflns 7287
_refine_ls_number_restraints 0
_refine_ls_restrained_S_all 0.941
_refine_ls_R_factor_all 0.0775
_refine_ls_R_factor_gt 0.0416
_refine_ls_shift/su_max 0.001
_refine_ls_shift/su_mean 0.000
_refine_ls_structure_factor_coef Fsqd
_refine_ls_weighting_details 'calc w=1/[\s^2^(Fo^2^)+(0.0182P)^2^+0.0000P] where P=(Fo^2^+2Fc^2^)/3'
_refine_ls_weighting_scheme calc
_refine_ls_wR_factor_gt 0.0939
_refine_ls_wR_factor_ref 0.1032
_reflns_number_gt 4832
_reflns_number_total 7287
_reflns_threshold_expression >2sigma(I)
_cod_data_source_file om060438tsi20061010_121055.cif
_cod_data_source_block 7_Fe
_cod_database_code 4074145

loop_
_symmetry_equiv_pos_as_xyz
'x, y, z'
'-x+1/2, -y, z+1/2'
'x+1/2, -y+1/2, -z'
'-x, y+1/2, -z+1/2'

loop_
_atom_site_label
_atom_site_type_symbol
_atom_site_fract_x
_atom_site_fract_y
_atom_site_fract_z
_atom_site_U_iso_or_equiv
_atom_site_adp_type
_atom_site_occupancy
_atom_site_symmetry_multiplicity
_atom_site_calc_flag
Fe Fe 0.02487(4) 0.86947(3) 0.69651(2) 0.03310(11) Uani 1 1 d
O1 O -0.2032(3) 0.74824(18) 0.83137(15) 0.0815(9) Uani 1 1 d
O2 O 0.53420(19) 0.68465(11) 0.87757(8) 0.0281(4) Uani 1 1 d
H2O H 0.6011 0.7072 0.8542 0.042 Uiso 1 1 calc
O3 O 0.4166(2) 1.51577(13) 0.93687(10) 0.0427(5) Uani 1 1 d
H3O H 0.4567 1.5496 0.9069 0.064 Uiso 1 1 calc
C27 C 0.1102(4) 0.9965(2) 0.65416(19) 0.0530(9) Uani 1 1 d
H1 H 0.1838 0.9974 0.6219 0.064 Uiso 1 1 calc
C12 C 0.5259(3) 0.93159(16) 0.83358(11) 0.0233(5) Uani 1 1 d
H20A H 0.4566 0.9218 0.7972 0.028 Uiso 1 1 calc
H20B H 0.6189 0.9052 0.8184 0.028 Uiso 1 1 calc
C13 C 0.4775(2) 0.87208(17) 0.89433(10) 0.0201(4) Uani 1 1 d
C18 C 0.5957(3) 0.8699(2) 0.94721(12) 0.0307(6) Uani 1 1 d
H19A H 0.6790 0.8346 0.9294 0.046 Uiso 1 1 calc
H19B H 0.5614 0.8341 0.9868 0.046 Uiso 1 1 calc
H19C H 0.6218 0.9396 0.9592 0.046 Uiso 1 1 calc
C11 C 0.5397(3) 1.04628(17) 0.84903(12) 0.0257(5) Uani 1 1 d
H21A H 0.6199 1.0568 0.8801 0.031 Uiso 1 1 calc
H21B H 0.5616 1.0832 0.8075 0.031 Uiso 1 1 calc
C14 C 0.3385(3) 0.91886(18) 0.92124(12) 0.0219(5) Uani 1 1 d
H17 H 0.2690 0.9180 0.8836 0.026 Uiso 1 1 calc
C9 C 0.4036(2) 1.09079(17) 0.87979(11) 0.0207(5) Uani 1 1 d
H22 H 0.3271 1.0827 0.8458 0.025 Uiso 1 1 calc
C20 C 0.2429(3) 0.75012(19) 0.78270(12) 0.0260(5) Uani 1 1 d
C10 C 0.4119(3) 1.20431(17) 0.89553(12) 0.0211(5) Uani 1 1 d
C17 C 0.4259(2) 0.76046(17) 0.88339(11) 0.0224(5) Uani 1 1 d
C5 C 0.3404(3) 1.24561(17) 0.95054(12) 0.0238(5) Uani 1 1 d
C6 C 0.2561(3) 1.1795(2) 0.99815(13) 0.0298(6) Uani 1 1 d
H25A H 0.1662 1.2146 1.0094 0.036 Uiso 1 1 calc
H25B H 0.3111 1.1712 1.0397 0.036 Uiso 1 1 calc
C21 C 0.1288(3) 0.74679(19) 0.73500(13) 0.0258(6) Uani 1 1 d
C1 C 0.4821(3) 1.27163(17) 0.85340(11) 0.0253(5) Uani 1 1 d
H28 H 0.5292 1.2454 0.8154 0.030 Uiso 1 1 calc
C19 C 0.3297(3) 0.75351(18) 0.82520(12) 0.0243(5) Uani 1 1 d
C4 C 0.3454(3) 1.35020(18) 0.96235(13) 0.0280(6) Uani 1 1 d
H31 H 0.2979 1.3774 1.0000 0.034 Uiso 1 1 calc
C8 C 0.3561(3) 1.02895(17) 0.94111(12) 0.0215(5) Uani 1 1 d
H23 H 0.4330 1.0330 0.9753 0.026 Uiso 1 1 calc
C2 C 0.4857(3) 1.37584(18) 0.86488(12) 0.0276(5) Uani 1 1 d
H29 H 0.5338 1.4197 0.8350 0.033 Uiso 1 1 calc
C25 C -0.0203(3) 0.74467(19) 0.75207(14) 0.0327(6) Uani 1 1 d
C7 C 0.2214(3) 1.07492(18) 0.97047(13) 0.0283(6) Uani 1 1 d
H24A H 0.1475 1.0807 0.9357 0.034 Uiso 1 1 calc
H24B H 0.1845 1.0307 1.0063 0.034 Uiso 1 1 calc
C22 C 0.1383(3) 0.7448(2) 0.66487(14) 0.0323(6) Uani 1 1 d
H10 H 0.2237 0.7451 0.6397 0.039 Uiso 1 1 calc
C16 C 0.3379(3) 0.73873(18) 0.94709(13) 0.0282(6) Uani 1 1 d
H15A H 0.2569 0.6934 0.9368 0.034 Uiso 1 1 calc
H15B H 0.3981 0.7056 0.9812 0.034 Uiso 1 1 calc
C15 C 0.2839(3) 0.84241(18) 0.97238(14) 0.0326(6) Uani 1 1 d
H16A H 0.1788 0.8435 0.9746 0.039 Uiso 1 1 calc
H16B H 0.3225 0.8575 1.0170 0.039 Uiso 1 1 calc
C3 C 0.4183(3) 1.41480(18) 0.92033(13) 0.0292(6) Uani 1 1 d
C24 C -0.0989(3) 0.7429(2) 0.69115(18) 0.0438(8) Uani 1 1 d
H8 H -0.1995 0.7422 0.6871 0.053 Uiso 1 1 calc
C23 C -0.0014(3) 0.7425(2) 0.63861(15) 0.0420(8) Uani 1 1 d
H9 H -0.0251 0.7409 0.5928 0.050 Uiso 1 1 calc
C26 C -0.0783(3) 0.7529(2) 0.81763(17) 0.0494(9) Uani 1 1 d
H6 H -0.0134 0.7629 0.8532 0.059 Uiso 1 1 calc
C28 C 0.1301(4) 0.9988(2) 0.72294(19) 0.0549(10) Uani 1 1 d
H2 H 0.2184 1.0015 0.7457 0.066 Uiso 1 1 calc
C29 C -0.0065(5) 0.9963(2) 0.75219(17) 0.0644(12) Uani 1 1 d
H3 H -0.0264 0.9975 0.7984 0.077 Uiso 1 1 calc
C30 C -0.1084(4) 0.9916(2) 0.7006(2) 0.0624(10) Uani 1 1 d
H4 H -0.2086 0.9884 0.7059 0.075 Uiso 1 1 calc
C31 C -0.0347(5) 0.9927(2) 0.64068(19) 0.0573(9) Uani 1 1 d
H5 H -0.0764 0.9911 0.5977 0.069 Uiso 1 1 calc

loop_
_atom_site_aniso_label
_atom_site_aniso_U_11
_atom_site_aniso_U_22
_atom_site_aniso_U_33
_atom_site_aniso_U_23
_atom_site_aniso_U_13
_atom_site_aniso_U_12
Fe 0.03112(18) 0.02155(17) 0.0466(2) -0.00160(18) -0.01049(18) -0.00025(17)
O1 0.0493(15) 0.0495(15) 0.146(3) 0.0100(16) 0.0548(16) 0.0098(12)
O2 0.0265(9) 0.0185(8) 0.0391(10) 0.0021(7) 0.0055(9) 0.0044(8)
O3 0.0573(14) 0.0166(9) 0.0542(13) -0.0016(9) 0.0108(11) -0.0009(9)
C27 0.064(2) 0.0321(18) 0.063(2) 0.0062(16) 0.0007(19) -0.0101(16)
C12 0.0267(12) 0.0183(11) 0.0250(12) -0.0010(9) 0.0049(11) 0.0019(10)
C13 0.0217(10) 0.0182(10) 0.0205(11) 0.0001(9) -0.0007(9) 0.0030(11)
C18 0.0323(13) 0.0273(13) 0.0325(14) -0.0031(12) -0.0081(11) 0.0061(13)
C11 0.0266(13) 0.0189(11) 0.0318(14) 0.0031(10) 0.0058(11) -0.0028(10)
C14 0.0252(13) 0.0180(12) 0.0225(13) 0.0007(9) 0.0023(10) 0.0001(10)
C9 0.0198(12) 0.0196(11) 0.0228(12) 0.0006(10) 0.0011(10) -0.0003(9)
C20 0.0264(13) 0.0203(12) 0.0313(14) -0.0015(10) 0.0052(11) -0.0022(10)
C10 0.0220(12) 0.0184(12) 0.0228(13) 0.0034(10) -0.0032(10) 0.0011(10)
C17 0.0233(12) 0.0186(11) 0.0254(13) 0.0016(10) 0.0018(10) 0.0024(9)
C5 0.0260(13) 0.0199(12) 0.0254(13) 0.0009(10) -0.0030(10) 0.0017(10)
C6 0.0359(15) 0.0233(13) 0.0303(14) 0.0020(11) 0.0095(12) 0.0034(11)
C21 0.0256(13) 0.0186(13) 0.0331(15) -0.0012(11) -0.0030(11) -0.0003(10)
C1 0.0257(12) 0.0240(12) 0.0261(12) 0.0007(10) 0.0006(10) -0.0011(10)
C19 0.0237(12) 0.0204(12) 0.0289(13) -0.0004(10) 0.0044(10) -0.0013(10)
C4 0.0329(14) 0.0226(13) 0.0285(14) -0.0020(10) 0.0012(11) 0.0027(10)
C8 0.0249(13) 0.0172(11) 0.0225(13) 0.0018(9) 0.0017(10) 0.0012(9)
C2 0.0285(13) 0.0221(11) 0.0323(13) 0.0038(10) 0.0006(11) -0.0037(12)
C25 0.0251(13) 0.0198(12) 0.0530(17) 0.0002(11) 0.0023(13) -0.0007(12)
C7 0.0343(15) 0.0197(13) 0.0311(15) 0.0023(11) 0.0086(11) 0.0025(11)
C22 0.0299(14) 0.0298(15) 0.0373(16) -0.0081(12) -0.0044(12) 0.0019(12)
C16 0.0361(15) 0.0199(12) 0.0288(14) 0.0050(11) 0.0093(11) 0.0023(11)
C15 0.0421(16) 0.0219(14) 0.0337(15) 0.0021(11) 0.0173(12) 0.0003(11)
C3 0.0298(14) 0.0176(12) 0.0404(16) 0.0030(11) -0.0029(12) 0.0022(11)
C24 0.0256(14) 0.0281(14) 0.078(2) -0.0061(17) -0.0163(16) -0.0031(11)
C23 0.046(2) 0.0307(14) 0.0495(18) -0.0067(13) -0.0227(15) -0.0029(13)
C26 0.0414(17) 0.0311(16) 0.076(3) 0.0030(16) 0.0261(17) 0.0019(13)
C28 0.066(2) 0.0219(16) 0.077(3) -0.0048(16) -0.032(2) -0.0083(15)
C29 0.115(4) 0.0238(16) 0.054(2) -0.0076(14) 0.010(2) 0.007(2)
C30 0.048(2) 0.0285(17) 0.111(3) 0.000(2) -0.003(2) 0.0128(14)
C31 0.075(3) 0.0311(17) 0.066(2) 0.0073(15) -0.028(2) 0.0037(18)

loop_
_atom_type_symbol
_atom_type_description
_atom_type_scat_dispersion_real
_atom_type_scat_dispersion_imag
_atom_type_scat_source
C C 0.0033 0.0016 'International Tables Vol C Tables 4.2.6.8 and 6.1.1.4'
H H 0.0000 0.0000 'International Tables Vol C Tables 4.2.6.8 and 6.1.1.4'
O O 0.0106 0.0060 'International Tables Vol C Tables 4.2.6.8 and 6.1.1.4'
Fe Fe 0.3463 0.8444 'International Tables Vol C Tables 4.2.6.8 and 6.1.1.4'

loop_
_geom_angle_atom_site_label_1
_geom_angle_atom_site_label_2
_geom_angle_atom_site_label_3
_geom_angle
C29 Fe C25 109.25(13)
C29 Fe C24 128.20(16)
C25 Fe C24 41.24(12)
C29 Fe C28 40.63(17)
C25 Fe C28 129.23(13)
C24 Fe C28 167.03(16)
C29 Fe C30 40.66(16)
C25 Fe C30 119.08(15)
C24 Fe C30 107.19(12)
C28 Fe C30 68.28(15)
C29 Fe C21 120.66(14)
C25 Fe C21 41.54(11)
C24 Fe C21 69.30(11)
C28 Fe C21 109.20(12)
C30 Fe C21 154.49(15)
C29 Fe C27 67.35(16)
C25 Fe C27 166.95(14)
C24 Fe C27 150.84(14)
C28 Fe C27 40.06(15)
C30 Fe C27 67.24(15)
C21 Fe C27 128.20(14)
C29 Fe C31 67.26(14)
C25 Fe C31 152.07(15)
C24 Fe C31 117.50(14)
C28 Fe C31 67.40(15)
C30 Fe C31 39.77(16)
C21 Fe C31 164.72(15)
C27 Fe C31 39.73(14)
C29 Fe C23 164.71(17)
C25 Fe C23 68.24(11)
C24 Fe C23 40.06(12)
C28 Fe C23 152.39(16)
C30 Fe C23 126.20(15)
C21 Fe C23 68.22(11)
C27 Fe C23 118.49(14)
C31 Fe C23 107.43(13)
C29 Fe C22 154.24(15)
C25 Fe C22 68.57(12)
C24 Fe C22 68.16(11)
C28 Fe C22 119.62(14)
C30 Fe C22 163.57(15)
C21 Fe C22 40.40(10)
C27 Fe C22 108.63(13)
C31 Fe C22 127.02(15)
C23 Fe C22 40.33(11)
C17 O2 H2O 109.5
C3 O3 H3O 109.5
C31 C27 C28 109.0(4)
C31 C27 Fe 70.5(2)
C28 C27 Fe 69.9(2)
C31 C27 H1 125.5
C28 C27 H1 125.5
Fe C27 H1 125.7
C13 C12 C11 111.44(18)
C13 C12 H20A 109.3
C11 C12 H20A 109.3
C13 C12 H20B 109.3
C11 C12 H20B 109.3
H20A C12 H20B 108.0
C12 C13 C18 110.5(2)
C12 C13 C14 109.28(18)
C18 C13 C14 112.11(18)
C12 C13 C17 117.60(18)
C18 C13 C17 107.74(18)
C14 C13 C17 99.24(18)
C13 C18 H19A 109.5
C13 C18 H19B 109.5
H19A C18 H19B 109.5
C13 C18 H19C 109.5
H19A C18 H19C 109.5
H19B C18 H19C 109.5
C9 C11 C12 112.5(2)
C9 C11 H21A 109.1
C12 C11 H21A 109.1
C9 C11 H21B 109.1
C12 C11 H21B 109.1
H21A C11 H21B 107.8
C8 C14 C15 119.3(2)
C8 C14 C13 112.4(2)
C15 C14 C13 104.98(19)
C8 C14 H17 106.5
C15 C14 H17 106.5
C13 C14 H17 106.5
C10 C9 C11 114.4(2)
C10 C9 C8 111.34(19)
C11 C9 C8 111.22(19)
C10 C9 H22 106.4
C11 C9 H22 106.4
C8 C9 H22 106.4
C19 C20 C21 175.4(3)
C1 C10 C5 117.4(2)
C1 C10 C9 121.3(2)
C5 C10 C9 121.1(2)
O2 C17 C19 109.07(19)
O2 C17 C16 108.59(18)
C19 C17 C16 108.4(2)
O2 C17 C13 116.44(19)
C19 C17 C13 111.04(18)
C16 C17 C13 102.85(18)
C4 C5 C10 119.9(2)
C4 C5 C6 118.3(2)
C10 C5 C6 121.7(2)
C5 C6 C7 113.6(2)
C5 C6 H25A 108.9
C7 C6 H25A 108.9
C5 C6 H25B 108.9
C7 C6 H25B 108.9
H25A C6 H25B 107.7
C22 C21 C20 128.2(2)
C22 C21 C25 107.4(3)
C20 C21 C25 124.4(2)
C22 C21 Fe 70.47(16)
C20 C21 Fe 125.86(18)
C25 C21 Fe 68.93(15)
C2 C1 C10 122.5(2)
C2 C1 H28 118.7
C10 C1 H28 118.7
C20 C19 C17 173.9(2)
C3 C4 C5 121.2(2)
C3 C4 H31 119.4
C5 C4 H31 119.4
C14 C8 C7 113.0(2)
C14 C8 C9 108.97(19)
C7 C8 C9 109.97(19)
C14 C8 H23 108.2
C7 C8 H23 108.2
C9 C8 H23 108.2
C3 C2 C1 119.3(2)
C3 C2 H29 120.4
C1 C2 H29 120.4
C24 C25 C26 126.4(3)
C24 C25 C21 107.3(3)
C26 C25 C21 126.0(3)
C24 C25 Fe 69.48(16)
C26 C25 Fe 121.70(19)
C21 C25 Fe 69.53(16)
C6 C7 C8 108.8(2)
C6 C7 H24A 109.9
C8 C7 H24A 109.9
C6 C7 H24B 109.9
C8 C7 H24B 109.9
H24A C7 H24B 108.3
C21 C22 C23 108.3(3)
C21 C22 Fe 69.13(16)
C23 C22 Fe 69.63(16)
C21 C22 H10 125.9
C23 C22 H10 125.9
Fe C22 H10 127.0
C15 C16 C17 106.58(19)
C15 C16 H15A 110.4
C17 C16 H15A 110.4
C15 C16 H15B 110.4
C17 C16 H15B 110.4
H15A C16 H15B 108.6
C14 C15 C16 104.43(19)
C14 C15 H16A 110.9
C16 C15 H16A 110.9
C14 C15 H16B 110.9
C16 C15 H16B 110.9
H16A C15 H16B 108.9
O3 C3 C4 116.2(2)
O3 C3 C2 124.2(2)
C4 C3 C2 119.6(2)
C23 C24 C25 108.0(2)
C23 C24 Fe 70.65(16)
C25 C24 Fe 69.29(15)
C23 C24 H8 126.0
C25 C24 H8 126.0
Fe C24 H8 125.6
C24 C23 C22 109.0(2)
C24 C23 Fe 69.28(16)
C22 C23 Fe 70.04(16)
C24 C23 H9 125.5
C22 C23 H9 125.5
Fe C23 H9 126.8
O1 C26 C25 125.3(3)
O1 C26 H6 117.4
C25 C26 H6 117.4
C27 C28 C29 106.9(3)
C27 C28 Fe 70.0(2)
C29 C28 Fe 69.41(19)
C27 C28 H2 126.5
C29 C28 H2 126.5
Fe C28 H2 125.6
C28 C29 C30 108.1(3)
C28 C29 Fe 69.96(19)
C30 C29 Fe 69.98(19)
C28 C29 H3 125.9
C30 C29 H3 125.9
Fe C29 H3 125.7
C31 C30 C29 107.4(3)
C31 C30 Fe 70.54(19)
C29 C30 Fe 69.37(18)
C31 C30 H4 126.3
C29 C30 H4 126.3
Fe C30 H4 125.4
C27 C31 C30 108.6(3)
C27 C31 Fe 69.8(2)
C30 C31 Fe 69.69(18)
C27 C31 H5 125.7
C30 C31 H5 125.7
Fe C31 H5 126.5

loop_
_geom_bond_atom_site_label_1
_geom_bond_atom_site_label_2
_geom_bond_distance
Fe C29 2.032(3)
Fe C25 2.033(3)
Fe C24 2.035(3)
Fe C28 2.040(3)
Fe C30 2.040(3)
Fe C21 2.041(3)
Fe C27 2.042(3)
Fe C31 2.051(3)
Fe C23 2.053(3)
Fe C22 2.058(3)
O1 C26 1.208(4)
O2 C17 1.431(3)
O2 H2O 0.8400
O3 C3 1.370(3)
O3 H3O 0.8400
C27 C31 1.391(5)
C27 C28 1.398(5)
C27 H1 0.9500
C12 C13 1.522(3)
C12 C11 1.547(3)
C12 H20A 0.9900
C12 H20B 0.9900
C13 C18 1.539(3)
C13 C14 1.544(3)
C13 C17 1.563(3)
C18 H19A 0.9800
C18 H19B 0.9800
C18 H19C 0.9800
C11 C9 1.538(3)
C11 H21A 0.9900
C11 H21B 0.9900
C14 C8 1.513(3)
C14 C15 1.529(3)
C14 H17 1.0000
C9 C10 1.529(3)
C9 C8 1.545(3)
C9 H22 1.0000
C20 C19 1.184(3)
C20 C21 1.441(4)
C10 C1 1.393(3)
C10 C5 1.406(3)
C17 C19 1.484(3)
C17 C16 1.553(3)
C5 C4 1.398(3)
C5 C6 1.519(3)
C6 C7 1.520(3)
C6 H25A 0.9900
C6 H25B 0.9900
C21 C22 1.415(3)
C21 C25 1.444(4)
C1 C2 1.392(3)
C1 H28 0.9500
C4 C3 1.382(3)
C4 H31 0.9500
C8 C7 1.524(3)
C8 H23 1.0000
C2 C3 1.383(3)
C2 H29 0.9500
C25 C24 1.432(4)
C25 C26 1.433(4)
C7 H24A 0.9900
C7 H24B 0.9900
C22 C23 1.417(4)
C22 H10 0.9500
C16 C15 1.543(3)
C16 H15A 0.9900
C16 H15B 0.9900
C15 H16A 0.9900
C15 H16B 0.9900
C24 C23 1.400(4)
C24 H8 0.9500
C23 H9 0.9500
C26 H6 0.9500
C28 C29 1.414(6)
C28 H2 0.9500
C29 C30 1.415(6)
C29 H3 0.9500
C30 C31 1.392(6)
C30 H4 0.9500
C31 H5 0.9500
